data_7124126
loop_
_publ_author_name
'Lama, Prem'
'Hazra, Arpan'
'Barbour, Len'

_publ_section_title
;
 Accordion and layer-sliding motion to produce anomalous thermal expansion
 behaviour in 2D-coordination polymers
;
_journal_name_full 'Chemical Communications'
_journal_paper_doi 10.1039/C9CC06634A
_journal_year 2019
_chemical_formula_sum 'C21 H18 N2 O4 Zn'
_chemical_formula_weight 427.74
_space_group_crystal_system orthorhombic
_space_group_IT_number 61
_space_group_name_Hall '-P 2ac 2ab'
_space_group_name_H-M_alt 'P b c a'
_symmetry_space_group_name_Hall '-P 2ac 2ab'
_symmetry_space_group_name_H-M 'P b c a'
_atom_sites_solution_hydrogens geom
_audit_creation_method SHELXL-2016/6
_audit_update_record
;
2019-08-14 deposited with the CCDC.    2019-09-09 downloaded from the CCDC.
;
_cell_angle_alpha 90
_cell_angle_beta 90
_cell_angle_gamma 90
_cell_formula_units_Z 8
_cell_length_a 11.7402(16)
_cell_length_b 16.3576(23)
_cell_length_c 19.6405(27)
_cell_measurement_reflns_used 9971
_cell_measurement_temperature 140(2)
_cell_measurement_theta_max 26.00
_cell_measurement_theta_min 2.37
_cell_volume 3771.8(9)
_computing_cell_refinement 'Bruker SAINT'
_computing_data_collection 'Bruker APEX2'
_computing_data_reduction 'Bruker SAINT'
_computing_molecular_graphics 'Bruker SHELXTL'
_computing_publication_material 'Bruker SHELXTL'
_computing_structure_refinement 'SHELXL-2016/6 (Sheldrick, 2016)'
_computing_structure_solution 'SHELXL-2016/6 (Sheldrick, 2016)'
_diffrn_ambient_temperature 140(2)
_diffrn_measured_fraction_theta_full 0.997
_diffrn_measured_fraction_theta_max 0.997
_diffrn_measurement_device_type 'Bruker APEX-II CCD'
_diffrn_measurement_method '\f and \w scans'
_diffrn_radiation_type MoK\a
_diffrn_radiation_wavelength 0.71073
_diffrn_reflns_av_R_equivalents 0.0452
_diffrn_reflns_av_unetI/netI 0.0173
_diffrn_reflns_Laue_measured_fraction_full 0.997
_diffrn_reflns_Laue_measured_fraction_max 0.997
_diffrn_reflns_limit_h_max 13
_diffrn_reflns_limit_h_min -13
_diffrn_reflns_limit_k_max 19
_diffrn_reflns_limit_k_min -19
_diffrn_reflns_limit_l_max 23
_diffrn_reflns_limit_l_min -23
_diffrn_reflns_number 50274
_diffrn_reflns_point_group_measured_fraction_full 0.997
_diffrn_reflns_point_group_measured_fraction_max 0.997
_diffrn_reflns_theta_full 25.000
_diffrn_reflns_theta_max 25.000
_diffrn_reflns_theta_min 2.074
_exptl_absorpt_coefficient_mu 1.332
_exptl_absorpt_correction_T_max 0.885
_exptl_absorpt_correction_T_min 0.466
_exptl_absorpt_correction_type multi-scan
_exptl_absorpt_process_details SADABS
_exptl_crystal_colour colorless
_exptl_crystal_density_diffrn 1.507
_exptl_crystal_description block
_exptl_crystal_F_000 1760
_exptl_crystal_size_max 0.676
_exptl_crystal_size_mid 0.163
_exptl_crystal_size_min 0.094
_refine_diff_density_max 0.886
_refine_diff_density_min -0.613
_refine_diff_density_rms 0.070
_refine_ls_extinction_method none
_refine_ls_goodness_of_fit_ref 1.096
_refine_ls_hydrogen_treatment constr
_refine_ls_matrix_type full
_refine_ls_number_parameters 253
_refine_ls_number_reflns 3308
_refine_ls_number_restraints 0
_refine_ls_restrained_S_all 1.096
_refine_ls_R_factor_all 0.0449
_refine_ls_R_factor_gt 0.0366
_refine_ls_shift/su_max 0.001
_refine_ls_shift/su_mean 0.000
_refine_ls_structure_factor_coef Fsqd
_refine_ls_weighting_details 'w=1/[\s^2^(Fo^2^)+(0.0400P)^2^+7.7720P] where P=(Fo^2^+2Fc^2^)/3'
_refine_ls_weighting_scheme calc
_refine_ls_wR_factor_gt 0.0920
_refine_ls_wR_factor_ref 0.0996
_reflns_Friedel_coverage 0.000
_reflns_number_gt 2890
_reflns_number_total 3308
_reflns_threshold_expression 'I > 2\s(I)'
_cod_data_source_file c9cc06634a3.cif
_cod_data_source_block 1_140K
_cod_original_cell_volume 3771.79(19)
_cod_database_code 7124126
_shelx_shelxl_version_number 2016/6
_shelx_space_group_comment
;
The symmetry employed for this shelxl refinement is uniquely defined
by the following loop, which should always be used as a source of
symmetry information in preference to the above space-group names.
They are only intended as comments.
;
_shelx_estimated_absorpt_t_min 0.466
_shelx_estimated_absorpt_t_max 0.885

loop_
_space_group_symop_operation_xyz
'x, y, z'
'-x+1/2, -y, z+1/2'
'x+1/2, -y+1/2, -z'
'-x, y+1/2, -z+1/2'
'-x, -y, -z'
'x-1/2, y, -z-1/2'
'-x-1/2, y-1/2, z'
'x, -y-1/2, z-1/2'

loop_
_atom_site_label
_atom_site_type_symbol
_atom_site_fract_x
_atom_site_fract_y
_atom_site_fract_z
_atom_site_U_iso_or_equiv
_atom_site_adp_type
_atom_site_occupancy
_atom_site_site_symmetry_order
_atom_site_calc_flag
_atom_site_refinement_flags_posn
_atom_site_refinement_flags_adp
Zn1 Zn 0.03287(3) 0.11095(2) 0.37220(2) 0.02155(13) Uani 1 1 d . .
O1 O -0.01646(19) 0.15594(13) 0.46210(11) 0.0317(5) Uani 1 1 d . .
O2 O 0.1326(2) 0.23054(13) 0.43303(11) 0.0340(5) Uani 1 1 d . .
O3 O 0.0110(2) 0.32384(14) 0.79000(12) 0.0382(6) Uani 1 1 d . .
O4 O 0.1105(3) 0.4260(2) 0.74751(16) 0.0691(9) Uani 1 1 d . .
N1 N 0.1817(2) 0.04788(15) 0.39072(13) 0.0241(5) Uani 1 1 d . .
N2 N 0.9123(2) 0.01921(15) 0.36564(12) 0.0236(5) Uani 1 1 d . .
C1 C 0.0595(3) 0.21026(17) 0.47468(16) 0.0271(7) Uani 1 1 d . .
C2 C 0.0591(3) 0.24767(18) 0.54452(15) 0.0249(6) Uani 1 1 d . .
C3 C 0.1480(3) 0.29925(19) 0.56372(16) 0.0295(7) Uani 1 1 d . .
H3 H 0.207212 0.311453 0.532368 0.035 Uiso 1 1 calc R U
C4 C 0.1500(3) 0.3326(2) 0.62838(16) 0.0336(7) Uani 1 1 d . .
H4 H 0.209154 0.369354 0.640727 0.040 Uiso 1 1 calc R U
C5 C 0.0665(3) 0.3129(2) 0.67518(16) 0.0316(7) Uani 1 1 d . .
C6 C -0.0208(3) 0.26078(19) 0.65674(16) 0.0300(7) Uani 1 1 d . .
H6 H -0.077766 0.246402 0.688961 0.036 Uiso 1 1 calc R U
C7 C -0.0254(3) 0.22940(18) 0.59108(16) 0.0284(7) Uani 1 1 d . .
H7 H -0.087013 0.195132 0.578102 0.034 Uiso 1 1 calc R U
C8 C 0.0662(3) 0.3560(2) 0.74321(19) 0.0436(9) Uani 1 1 d . .
C9 C 0.2808(3) 0.08785(19) 0.39510(17) 0.0304(7) Uani 1 1 d . .
H9 H 0.280155 0.145863 0.392879 0.036 Uiso 1 1 calc R U
C10 C 0.3834(3) 0.04866(19) 0.40266(18) 0.0316(7) Uani 1 1 d . .
H10 H 0.451536 0.079702 0.405826 0.038 Uiso 1 1 calc R U
C11 C 0.3881(3) -0.03515(19) 0.40568(16) 0.0264(7) Uani 1 1 d . .
C12 C 0.2855(3) -0.07706(19) 0.40052(18) 0.0327(7) Uani 1 1 d . .
H12 H 0.284135 -0.135102 0.402077 0.039 Uiso 1 1 calc R U
C13 C 0.1858(3) -0.03339(19) 0.39310(18) 0.0317(7) Uani 1 1 d . .
H13 H 0.116349 -0.062875 0.389511 0.038 Uiso 1 1 calc R U
C14 C 0.5000(3) -0.07922(19) 0.41234(17) 0.0289(7) Uani 1 1 d . .
H14A H 0.494516 -0.119524 0.449795 0.035 Uiso 1 1 calc R U
H14B H 0.560031 -0.039298 0.424515 0.035 Uiso 1 1 calc R U
C15 C 0.5344(3) -0.1234(2) 0.34695(18) 0.0316(7) Uani 1 1 d . .
H15A H 0.536920 -0.083538 0.309054 0.038 Uiso 1 1 calc R U
H15B H 0.476105 -0.165009 0.335803 0.038 Uiso 1 1 calc R U
C16 C 0.6509(3) -0.16519(19) 0.3533(2) 0.0342(8) Uani 1 1 d . .
H16A H 0.651676 -0.200093 0.394431 0.041 Uiso 1 1 calc R U
H16B H 0.663512 -0.200771 0.313185 0.041 Uiso 1 1 calc R U
C17 C 0.7457(3) -0.10325(19) 0.35783(16) 0.0282(7) Uani 1 1 d . .
C18 C 0.7884(3) -0.0764(2) 0.41953(16) 0.0299(7) Uani 1 1 d . .
H18 H 0.761321 -0.099940 0.460697 0.036 Uiso 1 1 calc R U
C19 C 0.8697(3) -0.01586(19) 0.42175(15) 0.0270(7) Uani 1 1 d . .
H19 H 0.896706 0.001806 0.464904 0.032 Uiso 1 1 calc R U
C20 C 0.8721(3) -0.0074(2) 0.30560(16) 0.0342(8) Uani 1 1 d . .
H20 H 0.901363 0.016121 0.264981 0.041 Uiso 1 1 calc R U
C21 C 0.7903(3) -0.0673(2) 0.30045(17) 0.0369(8) Uani 1 1 d . .
H21 H 0.764334 -0.084040 0.256800 0.044 Uiso 1 1 calc R U

loop_
_atom_site_aniso_label
_atom_site_aniso_U_11
_atom_site_aniso_U_22
_atom_site_aniso_U_33
_atom_site_aniso_U_23
_atom_site_aniso_U_13
_atom_site_aniso_U_12
Zn1 0.0240(2) 0.0210(2) 0.01967(19) 0.00062(13) -0.00007(13) 0.00173(14)
O1 0.0398(13) 0.0287(12) 0.0266(11) -0.0069(9) -0.0026(10) 0.0002(10)
O2 0.0480(14) 0.0267(11) 0.0272(11) -0.0020(9) 0.0083(11) 0.0049(11)
O3 0.0562(15) 0.0312(12) 0.0273(12) -0.0027(10) 0.0003(11) -0.0004(11)
O4 0.084(2) 0.066(2) 0.0574(18) -0.0248(16) 0.0142(17) -0.0297(18)
N1 0.0235(13) 0.0210(12) 0.0278(13) 0.0006(10) -0.0001(10) -0.0003(10)
N2 0.0215(13) 0.0271(13) 0.0222(12) -0.0018(10) 0.0001(10) 0.0018(11)
C1 0.0379(18) 0.0167(14) 0.0266(15) -0.0011(12) -0.0054(14) 0.0091(13)
C2 0.0317(16) 0.0198(15) 0.0232(15) -0.0001(12) -0.0018(12) 0.0060(12)
C3 0.0270(16) 0.0317(17) 0.0297(16) -0.0028(13) 0.0011(13) 0.0047(14)
C4 0.0300(17) 0.0384(18) 0.0322(17) -0.0100(14) -0.0047(14) -0.0031(15)
C5 0.0353(18) 0.0313(17) 0.0283(16) -0.0046(13) -0.0067(14) 0.0036(14)
C6 0.0369(18) 0.0264(16) 0.0267(16) 0.0025(13) 0.0076(14) 0.0022(14)
C7 0.0357(18) 0.0202(15) 0.0292(16) -0.0010(12) -0.0009(13) -0.0030(13)
C8 0.044(2) 0.050(2) 0.036(2) -0.0064(17) 0.0050(17) -0.0049(19)
C9 0.0268(17) 0.0191(15) 0.0452(19) 0.0013(14) 0.0003(14) -0.0029(13)
C10 0.0208(16) 0.0279(16) 0.0460(19) 0.0035(14) 0.0002(14) -0.0078(13)
C11 0.0229(16) 0.0272(16) 0.0290(15) 0.0034(13) -0.0014(12) -0.0019(13)
C12 0.0258(17) 0.0184(15) 0.054(2) 0.0057(14) -0.0032(15) -0.0009(13)
C13 0.0208(16) 0.0257(16) 0.048(2) 0.0022(14) -0.0015(14) -0.0043(13)
C14 0.0210(15) 0.0273(16) 0.0385(18) 0.0065(14) -0.0051(13) -0.0016(13)
C15 0.0229(16) 0.0265(16) 0.0454(19) 0.0001(14) -0.0052(14) -0.0018(13)
C16 0.0222(16) 0.0238(16) 0.057(2) -0.0044(15) -0.0029(15) -0.0004(13)
C17 0.0204(15) 0.0240(16) 0.0401(18) -0.0028(13) -0.0023(13) 0.0066(12)
C18 0.0239(16) 0.0329(17) 0.0328(17) 0.0085(14) -0.0010(13) 0.0010(14)
C19 0.0227(15) 0.0338(17) 0.0244(15) 0.0022(13) -0.0029(12) 0.0007(13)
C20 0.0354(18) 0.0433(19) 0.0240(16) -0.0033(14) 0.0029(14) -0.0080(16)
C21 0.0327(18) 0.045(2) 0.0328(17) -0.0102(15) -0.0022(14) -0.0076(16)

loop_
_atom_type_symbol
_atom_type_description
_atom_type_scat_dispersion_real
_atom_type_scat_dispersion_imag
_atom_type_scat_source
C C 0.0033 0.0016 'International Tables Vol C Tables 4.2.6.8 and 6.1.1.4'
H H 0.0000 0.0000 'International Tables Vol C Tables 4.2.6.8 and 6.1.1.4'
N N 0.0061 0.0033 'International Tables Vol C Tables 4.2.6.8 and 6.1.1.4'
O O 0.0106 0.0060 'International Tables Vol C Tables 4.2.6.8 and 6.1.1.4'
Zn Zn 0.2839 1.4301 'International Tables Vol C Tables 4.2.6.8 and 6.1.1.4'

loop_
_geom_angle_atom_site_label_1
_geom_angle_atom_site_label_2
_geom_angle_atom_site_label_3
_geom_angle
_geom_angle_site_symmetry_1
_geom_angle_site_symmetry_3
O3 Zn1 O1 119.44(10) 8_565 .
O3 Zn1 N1 122.05(10) 8_565 .
O1 Zn1 N1 105.91(10) . .
O3 Zn1 N2 104.79(10) 8_565 1_455
O1 Zn1 N2 97.12(9) . 1_455
N1 Zn1 N2 103.20(10) . 1_455
C1 O1 Zn1 102.94(19) . .
C8 O3 Zn1 108.2(2) . 8_566
C13 N1 C9 117.0(3) . .
C13 N1 Zn1 122.5(2) . .
C9 N1 Zn1 120.3(2) . .
C19 N2 C20 116.9(3) . .
C19 N2 Zn1 121.0(2) . 1_655
C20 N2 Zn1 122.1(2) . 1_655
O2 C1 O1 122.9(3) . .
O2 C1 C2 119.9(3) . .
O1 C1 C2 117.1(3) . .
C7 C2 C3 119.3(3) . .
C7 C2 C1 121.2(3) . .
C3 C2 C1 119.4(3) . .
C4 C3 C2 120.0(3) . .
C4 C3 H3 120.0 . .
C2 C3 H3 120.0 . .
C5 C4 C3 120.5(3) . .
C5 C4 H4 119.8 . .
C3 C4 H4 119.8 . .
C6 C5 C4 119.7(3) . .
C6 C5 C8 121.2(3) . .
C4 C5 C8 118.8(3) . .
C5 C6 C7 120.0(3) . .
C5 C6 H6 120.0 . .
C7 C6 H6 120.0 . .
C2 C7 C6 120.5(3) . .
C2 C7 H7 119.8 . .
C6 C7 H7 119.8 . .
O3 C8 O4 123.4(3) . .
O3 C8 C5 117.3(3) . .
O4 C8 C5 118.8(3) . .
N1 C9 C10 122.8(3) . .
N1 C9 H9 118.6 . .
C10 C9 H9 118.6 . .
C9 C10 C11 120.4(3) . .
C9 C10 H10 119.8 . .
C11 C10 H10 119.8 . .
C10 C11 C12 117.1(3) . .
C10 C11 C14 121.1(3) . .
C12 C11 C14 121.8(3) . .
C13 C12 C11 119.2(3) . .
C13 C12 H12 120.4 . .
C11 C12 H12 120.4 . .
N1 C13 C12 123.5(3) . .
N1 C13 H13 118.3 . .
C12 C13 H13 118.3 . .
C11 C14 C15 112.6(3) . .
C11 C14 H14A 109.1 . .
C15 C14 H14A 109.1 . .
C11 C14 H14B 109.1 . .
C15 C14 H14B 109.1 . .
H14A C14 H14B 107.8 . .
C14 C15 C16 112.3(3) . .
C14 C15 H15A 109.2 . .
C16 C15 H15A 109.2 . .
C14 C15 H15B 109.2 . .
C16 C15 H15B 109.2 . .
H15A C15 H15B 107.9 . .
C17 C16 C15 111.3(3) . .
C17 C16 H16A 109.4 . .
C15 C16 H16A 109.4 . .
C17 C16 H16B 109.4 . .
C15 C16 H16B 109.4 . .
H16A C16 H16B 108.0 . .
C21 C17 C18 116.4(3) . .
C21 C17 C16 121.3(3) . .
C18 C17 C16 122.2(3) . .
C19 C18 C17 120.5(3) . .
C19 C18 H18 119.8 . .
C17 C18 H18 119.8 . .
N2 C19 C18 122.8(3) . .
N2 C19 H19 118.6 . .
C18 C19 H19 118.6 . .
N2 C20 C21 122.7(3) . .
N2 C20 H20 118.6 . .
C21 C20 H20 118.6 . .
C17 C21 C20 120.7(3) . .
C17 C21 H21 119.7 . .
C20 C21 H21 119.7 . .

loop_
_geom_bond_atom_site_label_1
_geom_bond_atom_site_label_2
_geom_bond_distance
_geom_bond_site_symmetry_2
Zn1 O3 1.952(2) 8_565
Zn1 O1 1.999(2) .
Zn1 N1 2.061(2) .
Zn1 N2 2.067(3) 1_455
O1 C1 1.283(4) .
O2 C1 1.231(4) .
O3 C8 1.241(4) .
O4 C8 1.261(5) .
N1 C13 1.331(4) .
N1 C9 1.337(4) .
N2 C19 1.339(4) .
N2 C20 1.342(4) .
C1 C2 1.502(4) .
C2 C7 1.382(4) .
C2 C3 1.394(4) .
C3 C4 1.383(4) .
C3 H3 0.9500 .
C4 C5 1.382(5) .
C4 H4 0.9500 .
C5 C6 1.382(5) .
C5 C8 1.510(5) .
C6 C7 1.389(5) .
C6 H6 0.9500 .
C7 H7 0.9500 .
C9 C10 1.372(5) .
C9 H9 0.9500 .
C10 C11 1.373(4) .
C10 H10 0.9500 .
C11 C12 1.389(4) .
C11 C14 1.505(4) .
C12 C13 1.379(4) .
C12 H12 0.9500 .
C13 H13 0.9500 .
C14 C15 1.528(5) .
C14 H14A 0.9900 .
C14 H14B 0.9900 .
C15 C16 1.533(4) .
C15 H15A 0.9900 .
C15 H15B 0.9900 .
C16 C17 1.508(4) .
C16 H16A 0.9900 .
C16 H16B 0.9900 .
C17 C21 1.374(5) .
C17 C18 1.383(5) .
C18 C19 1.376(4) .
C18 H18 0.9500 .
C19 H19 0.9500 .
C20 C21 1.376(5) .
C20 H20 0.9500 .
C21 H21 0.9500 .
